data_7131470
loop_
_publ_author_name
'Liu, Xiong-Wei'
'Chen, Zi-Yue'
'Liu, Ren-Ming'
'Zhang, Wen-Hui'
'Pan, Bo-Wen'
'Zhou, Jian'
'Tian, You-Ping'
'Zhou, Ying'
'Liu, Xiong-Li'

_publ_section_title
;
 Fischer's base-triggered formal (3+2) cycloadditions with
 3-isothiocyanato oxindoles as acceptor-donor synthons.
;
_journal_issue 31
_journal_name_full 'Chemical communications (Cambridge, England)'
_journal_page_first 4652
_journal_page_last 4655
_journal_paper_doi 10.1039/d3cc00376k
_journal_volume 59
_journal_year 2023
_chemical_formula_moiety 'C23 H25 N3 O S'
_chemical_formula_sum 'C23 H25 N3 O S'
_chemical_formula_weight 391.52
_space_group_crystal_system monoclinic
_space_group_IT_number 15
_space_group_name_Hall '-C 2yc'
_space_group_name_H-M_alt 'C 1 2/c 1'
_atom_sites_solution_hydrogens geom
_atom_sites_solution_primary dual
_audit_creation_date 2022-10-09
_audit_creation_method
;
Olex2 1.5-beta
(compiled 2021.12.09 svn.r5202d8cf for OlexSys, GUI svn.r6439)
;
_audit_update_record
;
2022-12-21 deposited with the CCDC.	2023-03-22 downloaded from the CCDC.
;
_cell_angle_alpha 90
_cell_angle_beta 93.552(6)
_cell_angle_gamma 90
_cell_formula_units_Z 8
_cell_length_a 18.8625(12)
_cell_length_b 8.7470(7)
_cell_length_c 25.549(2)
_cell_measurement_reflns_used 4351
_cell_measurement_temperature 149.99(10)
_cell_measurement_theta_max 29.1320
_cell_measurement_theta_min 2.5700
_cell_volume 4207.2(5)
_computing_cell_refinement 'CrysAlisPro 1.171.38.43f (Rigaku OD, 2015)'
_computing_data_collection 'CrysAlisPro 1.171.38.43f (Rigaku OD, 2015)'
_computing_data_reduction 'CrysAlisPro 1.171.38.43f (Rigaku OD, 2015)'
_computing_molecular_graphics 'Olex2 1.5-beta (Dolomanov et al., 2009)'
_computing_publication_material 'Olex2 1.5-beta (Dolomanov et al., 2009)'
_computing_structure_refinement 'SHELXL 2017/1 (Sheldrick, 2015)'
_computing_structure_solution 'SHELXT 2014/5 (Sheldrick, 2014)'
_diffrn_ambient_environment N~2~
_diffrn_ambient_temperature 149.99(10)
_diffrn_detector 'CCD plate'
_diffrn_detector_area_resol_mean 5.2684
_diffrn_detector_type AtlasS2
_diffrn_measured_fraction_theta_full 0.991
_diffrn_measured_fraction_theta_max 0.991
_diffrn_measurement_details
;
List of Runs (angles in degrees, time in seconds):

  # Type    Start    End  Width  t~exp~   \w     \q     \k     \f   Frames
#--------------------------------------------------------------------------
  1  \w    -39.00  60.00   1.00    2.00    --  -11.27  57.00  90.00   99
  2  \w     43.00  69.00   1.00    2.00    --   11.90 178.00  90.00   26
  3  \w    -17.00  75.00   1.00    2.00    --   11.90  77.00-150.00   92
  4  \w    -79.00 -51.00   1.00    2.00    --  -11.27 -57.00 -60.00   28
;
_diffrn_measurement_device 'four-circle diffractometer'
_diffrn_measurement_device_type 'SuperNova, Dual, Cu at zero, AtlasS2'
_diffrn_measurement_method '\w scans'
_diffrn_orient_matrix_type 'CrysAlisPro convention (1999,Acta A55,543-557)'
_diffrn_orient_matrix_UB_11 -0.0329818500
_diffrn_orient_matrix_UB_12 -0.0294217500
_diffrn_orient_matrix_UB_13 0.0073327000
_diffrn_orient_matrix_UB_21 -0.0170883500
_diffrn_orient_matrix_UB_22 0.0317132500
_diffrn_orient_matrix_UB_23 -0.0230225000
_diffrn_orient_matrix_UB_31 0.0063040000
_diffrn_orient_matrix_UB_32 -0.0685399000
_diffrn_orient_matrix_UB_33 -0.0137721000
_diffrn_radiation_monochromator mirror
_diffrn_radiation_probe x-ray
_diffrn_radiation_type 'Mo K\a'
_diffrn_radiation_wavelength 0.71073
_diffrn_reflns_av_R_equivalents 0.0295
_diffrn_reflns_av_unetI/netI 0.0336
_diffrn_reflns_Laue_measured_fraction_full 0.991
_diffrn_reflns_Laue_measured_fraction_max 0.991
_diffrn_reflns_limit_h_max 19
_diffrn_reflns_limit_h_min -22
_diffrn_reflns_limit_k_max 10
_diffrn_reflns_limit_k_min -9
_diffrn_reflns_limit_l_max 29
_diffrn_reflns_limit_l_min -30
_diffrn_reflns_number 11218
_diffrn_reflns_point_group_measured_fraction_full 0.991
_diffrn_reflns_point_group_measured_fraction_max 0.991
_diffrn_reflns_theta_full 24.999
_diffrn_reflns_theta_max 24.999
_diffrn_reflns_theta_min 2.164
_diffrn_source 'micro-focus sealed X-ray tube'
_diffrn_source_type 'SuperNova (Mo) X-ray Source'
_exptl_absorpt_coefficient_mu 0.172
_exptl_absorpt_correction_T_max 1.00000
_exptl_absorpt_correction_T_min 0.77799
_exptl_absorpt_correction_type multi-scan
_exptl_absorpt_process_details
;
CrysAlisPro 1.171.38.43f (Rigaku Oxford Diffraction, 2015)
Empirical absorption correction using spherical harmonics,
 implemented in SCALE3 ABSPACK scaling algorithm.
;
_exptl_crystal_colour 'light yellow'
_exptl_crystal_density_diffrn 1.236
_exptl_crystal_description block
_exptl_crystal_F_000 1664
_exptl_crystal_size_max 0.15
_exptl_crystal_size_mid 0.13
_exptl_crystal_size_min 0.12
_refine_diff_density_max 0.193
_refine_diff_density_min -0.235
_refine_diff_density_rms 0.046
_refine_ls_extinction_method none
_refine_ls_goodness_of_fit_ref 1.033
_refine_ls_hydrogen_treatment constr
_refine_ls_matrix_type full
_refine_ls_number_parameters 257
_refine_ls_number_reflns 3688
_refine_ls_number_restraints 0
_refine_ls_restrained_S_all 1.033
_refine_ls_R_factor_all 0.0486
_refine_ls_R_factor_gt 0.0399
_refine_ls_shift/su_max 0.001
_refine_ls_shift/su_mean 0.000
_refine_ls_structure_factor_coef Fsqd
_refine_ls_weighting_details 'w=1/[\s^2^(Fo^2^)+(0.0409P)^2^+3.4865P] where P=(Fo^2^+2Fc^2^)/3'
_refine_ls_weighting_scheme calc
_refine_ls_wR_factor_gt 0.0919
_refine_ls_wR_factor_ref 0.0971
_reflns_Friedel_coverage 0.000
_reflns_number_gt 3137
_reflns_number_total 3688
_reflns_threshold_expression 'I > 2\s(I)'
_cod_data_source_file d3cc00376k2.cif
_cod_data_source_block b10
_cod_depositor_comments 'Adding full bibliography for 7131469--7131471.cif.'
_cod_original_cell_volume 4207.3(5)
_cod_database_code 7131470
_shelx_shelxl_version_number 2017/1
_shelx_space_group_comment
;
The symmetry employed for this shelxl refinement is uniquely defined
by the following loop, which should always be used as a source of
symmetry information in preference to the above space-group names.
They are only intended as comments.
;
_shelx_estimated_absorpt_t_max 0.980
_shelx_estimated_absorpt_t_min 0.975
_olex2_refinement_description
;
1. Fixed Uiso
 At 1.2 times of:
  All C(H) groups, All C(H,H) groups, All N(H) groups
 At 1.5 times of:
  All C(H,H,H) groups
2.a Secondary CH2 refined with riding coordinates:
 C12(H12A,H12B), C22(H22A,H22B)
2.b Aromatic/amide H refined with riding coordinates:
 N2(H2), C2(H2A), C3(H3), C4(H4), C5(H5), C17(H17), C18(H18), C19(H19), C20(H20)
2.c Idealised Me refined as rotating group:
 C9(H9A,H9B,H9C), C10(H10A,H10B,H10C), C23(H23A,H23B,H23C), C24(H24A,H24B,H24C)
;
_smtbx_masks_void_probe_radius 1.2
_smtbx_masks_void_truncation_radius 1.2
_olex2_date_sample_data_collection 2022-10-08
_olex2_submission_special_instructions 'No special instructions were received'
_oxdiff_exptl_absorpt_empirical_details
;
Empirical correction (ABSPACK) includes:
- Absorption correction using spherical harmonics
- Frame scaling
;
_oxdiff_exptl_absorpt_empirical_full_max 1.413
_oxdiff_exptl_absorpt_empirical_full_min 0.791

loop_
_space_group_symop_operation_xyz
'x, y, z'
'-x, y, -z+1/2'
'x+1/2, y+1/2, z'
'-x+1/2, y+1/2, -z+1/2'
'-x, -y, -z'
'x, -y, z-1/2'
'-x+1/2, -y+1/2, -z'
'x+1/2, -y+1/2, z-1/2'

loop_
_atom_site_label
_atom_site_type_symbol
_atom_site_fract_x
_atom_site_fract_y
_atom_site_fract_z
_atom_site_U_iso_or_equiv
_atom_site_adp_type
_atom_site_occupancy
_atom_site_site_symmetry_order
_atom_site_calc_flag
_atom_site_refinement_flags_posn
_atom_site_refinement_flags_adp
_atom_site_refinement_flags_occupancy
_atom_site_disorder_assembly
_atom_site_disorder_group
S1 S 0.58489(2) 0.41580(6) 0.69089(2) 0.03063(15) Uani 1 1 d . . . . .
O1 O 0.41508(6) 0.72907(14) 0.63007(5) 0.0318(3) Uani 1 1 d . . . . .
N1 N 0.39780(7) 0.21938(16) 0.59558(6) 0.0229(3) Uani 1 1 d . . . . .
N2 N 0.44362(7) 0.43933(15) 0.68328(6) 0.0203(3) Uani 1 1 d . . . . .
H2 H 0.440880 0.434133 0.717496 0.024 Uiso 1 1 calc R U . . .
N3 N 0.30525(7) 0.67222(16) 0.65831(6) 0.0236(3) Uani 1 1 d . . . . .
C1 C 0.38551(8) 0.2946(2) 0.50898(7) 0.0250(4) Uani 1 1 d . . . . .
C2 C 0.38410(9) 0.2727(2) 0.45545(8) 0.0334(5) Uani 1 1 d . . . . .
H2A H 0.375372 0.356239 0.432181 0.040 Uiso 1 1 calc R U . . .
C3 C 0.39559(10) 0.1270(3) 0.43592(8) 0.0399(5) Uani 1 1 d . . . . .
H3 H 0.395222 0.110809 0.399132 0.048 Uiso 1 1 calc R U . . .
C4 C 0.40751(10) 0.0061(3) 0.46989(9) 0.0396(5) Uani 1 1 d . . . . .
H4 H 0.414417 -0.093186 0.456012 0.048 Uiso 1 1 calc R U . . .
C5 C 0.40969(9) 0.0256(2) 0.52394(8) 0.0323(5) Uani 1 1 d . . . . .
H5 H 0.418517 -0.058157 0.547083 0.039 Uiso 1 1 calc R U . . .
C6 C 0.39853(8) 0.1718(2) 0.54297(7) 0.0246(4) Uani 1 1 d . . . . .
C7 C 0.40812(8) 0.38805(19) 0.59526(7) 0.0197(4) Uani 1 1 d . . . . .
C8 C 0.37039(9) 0.4354(2) 0.54108(7) 0.0239(4) Uani 1 1 d . . . . .
C9 C 0.28904(9) 0.4449(2) 0.54396(8) 0.0307(4) Uani 1 1 d . . . . .
H9A H 0.271833 0.352128 0.560577 0.046 Uiso 1 1 calc R U . . .
H9B H 0.266629 0.454045 0.508462 0.046 Uiso 1 1 calc R U . . .
H9C H 0.276988 0.534398 0.564689 0.046 Uiso 1 1 calc R U . . .
C10 C 0.39702(10) 0.5820(2) 0.51655(8) 0.0332(5) Uani 1 1 d . . . . .
H10A H 0.386949 0.669236 0.538994 0.050 Uiso 1 1 calc R U . . .
H10B H 0.372855 0.596428 0.481831 0.050 Uiso 1 1 calc R U . . .
H10C H 0.448352 0.574538 0.513077 0.050 Uiso 1 1 calc R U . . .
C12 C 0.48815(8) 0.4281(2) 0.60212(7) 0.0218(4) Uani 1 1 d . . . . .
H12A H 0.517142 0.350667 0.584946 0.026 Uiso 1 1 calc R U . . .
H12B H 0.497576 0.529764 0.586999 0.026 Uiso 1 1 calc R U . . .
C13 C 0.50432(9) 0.42821(18) 0.66038(7) 0.0216(4) Uani 1 1 d . . . . .
C14 C 0.38098(8) 0.46114(19) 0.64676(7) 0.0201(4) Uani 1 1 d . . . . .
C15 C 0.37058(9) 0.63731(19) 0.64263(7) 0.0215(4) Uani 1 1 d . . . . .
C16 C 0.31145(8) 0.41101(19) 0.66764(7) 0.0209(4) Uani 1 1 d . . . . .
C17 C 0.28576(10) 0.2694(2) 0.68061(7) 0.0290(4) Uani 1 1 d . . . . .
H17 H 0.314087 0.180415 0.677536 0.035 Uiso 1 1 calc R U . . .
C18 C 0.21740(10) 0.2589(2) 0.69833(8) 0.0361(5) Uani 1 1 d . . . . .
H18 H 0.199002 0.161901 0.707272 0.043 Uiso 1 1 calc R U . . .
C19 C 0.17641(10) 0.3877(3) 0.70298(8) 0.0377(5) Uani 1 1 d . . . . .
H19 H 0.130028 0.378023 0.715120 0.045 Uiso 1 1 calc R U . . .
C20 C 0.20128(9) 0.5313(2) 0.69034(7) 0.0325(5) Uani 1 1 d . . . . .
H20 H 0.173006 0.620312 0.693496 0.039 Uiso 1 1 calc R U . . .
C21 C 0.26907(9) 0.5391(2) 0.67293(7) 0.0224(4) Uani 1 1 d . . . . .
C22 C 0.27785(10) 0.8285(2) 0.65854(8) 0.0315(4) Uani 1 1 d . . . . .
H22A H 0.317254 0.899571 0.668435 0.038 Uiso 1 1 calc R U . . .
H22B H 0.242247 0.836980 0.685284 0.038 Uiso 1 1 calc R U . . .
C23 C 0.24404(12) 0.8747(3) 0.60583(9) 0.0483(6) Uani 1 1 d . . . . .
H23A H 0.279450 0.869192 0.579399 0.072 Uiso 1 1 calc R U . . .
H23B H 0.226108 0.979570 0.607789 0.072 Uiso 1 1 calc R U . . .
H23C H 0.204597 0.805367 0.596069 0.072 Uiso 1 1 calc R U . . .
C24 C 0.43830(10) 0.1228(2) 0.63366(7) 0.0293(4) Uani 1 1 d . . . . .
H24A H 0.489071 0.130935 0.627975 0.044 Uiso 1 1 calc R U . . .
H24B H 0.423102 0.016202 0.629149 0.044 Uiso 1 1 calc R U . . .
H24C H 0.429799 0.156654 0.669291 0.044 Uiso 1 1 calc R U . . .

loop_
_atom_site_aniso_label
_atom_site_aniso_U_11
_atom_site_aniso_U_22
_atom_site_aniso_U_33
_atom_site_aniso_U_23
_atom_site_aniso_U_13
_atom_site_aniso_U_12
S1 0.0170(2) 0.0467(3) 0.0280(3) -0.0039(2) -0.00039(18) 0.0039(2)
O1 0.0285(7) 0.0229(7) 0.0447(9) 0.0019(6) 0.0079(6) -0.0028(6)
N1 0.0256(8) 0.0210(8) 0.0221(8) 0.0005(6) 0.0002(6) -0.0003(6)
N2 0.0173(7) 0.0249(8) 0.0186(8) 0.0004(6) -0.0002(6) 0.0005(6)
N3 0.0212(7) 0.0233(8) 0.0264(9) -0.0013(6) 0.0020(6) 0.0034(6)
C1 0.0155(8) 0.0355(11) 0.0238(10) -0.0028(8) -0.0010(7) -0.0019(7)
C2 0.0227(9) 0.0502(13) 0.0269(11) -0.0013(9) -0.0008(8) -0.0009(9)
C3 0.0312(11) 0.0614(15) 0.0268(11) -0.0165(11) 0.0006(9) 0.0002(10)
C4 0.0309(11) 0.0460(13) 0.0421(13) -0.0205(11) 0.0027(9) -0.0002(9)
C5 0.0274(10) 0.0314(11) 0.0383(12) -0.0079(9) 0.0031(9) -0.0001(8)
C6 0.0175(8) 0.0310(10) 0.0255(10) -0.0053(8) 0.0013(7) -0.0028(7)
C7 0.0195(8) 0.0189(9) 0.0206(9) 0.0016(7) 0.0012(7) 0.0002(7)
C8 0.0223(9) 0.0292(10) 0.0200(9) 0.0018(8) -0.0013(7) 0.0001(7)
C9 0.0248(10) 0.0415(12) 0.0253(10) -0.0017(9) -0.0029(8) 0.0052(8)
C10 0.0384(11) 0.0349(11) 0.0258(11) 0.0088(8) -0.0013(9) -0.0003(9)
C12 0.0183(8) 0.0243(9) 0.0230(10) 0.0009(7) 0.0033(7) 0.0007(7)
C13 0.0206(9) 0.0186(9) 0.0258(10) -0.0008(7) 0.0024(7) 0.0006(7)
C14 0.0166(8) 0.0223(9) 0.0212(9) 0.0014(7) -0.0004(7) 0.0007(7)
C15 0.0213(9) 0.0219(9) 0.0213(9) 0.0002(7) -0.0002(7) -0.0003(7)
C16 0.0185(8) 0.0273(10) 0.0166(9) 0.0004(7) -0.0008(7) -0.0028(7)
C17 0.0301(10) 0.0315(11) 0.0255(10) 0.0013(8) 0.0022(8) -0.0047(8)
C18 0.0339(11) 0.0463(13) 0.0284(11) 0.0029(9) 0.0052(9) -0.0193(10)
C19 0.0211(10) 0.0628(15) 0.0298(11) -0.0018(10) 0.0079(8) -0.0096(10)
C20 0.0210(9) 0.0482(13) 0.0286(11) -0.0053(9) 0.0037(8) 0.0013(9)
C21 0.0197(9) 0.0312(10) 0.0160(9) -0.0025(7) -0.0018(7) -0.0010(7)
C22 0.0316(10) 0.0288(10) 0.0345(12) -0.0010(8) 0.0039(8) 0.0108(8)
C23 0.0538(14) 0.0499(14) 0.0411(14) 0.0075(11) 0.0031(11) 0.0245(11)
C24 0.0372(11) 0.0209(10) 0.0298(11) 0.0033(8) 0.0021(8) 0.0020(8)

loop_
_atom_type_symbol
_atom_type_description
_atom_type_scat_dispersion_real
_atom_type_scat_dispersion_imag
_atom_type_scat_source
C C 0.0033 0.0016 'International Tables Vol C Tables 4.2.6.8 and 6.1.1.4'
H H 0.0000 0.0000 'International Tables Vol C Tables 4.2.6.8 and 6.1.1.4'
N N 0.0061 0.0033 'International Tables Vol C Tables 4.2.6.8 and 6.1.1.4'
O O 0.0106 0.0060 'International Tables Vol C Tables 4.2.6.8 and 6.1.1.4'
S S 0.1246 0.1234 'International Tables Vol C Tables 4.2.6.8 and 6.1.1.4'

loop_
_geom_angle_atom_site_label_1
_geom_angle_atom_site_label_2
_geom_angle_atom_site_label_3
_geom_angle
_geom_angle_site_symmetry_1
_geom_angle_site_symmetry_3
_geom_angle_publ_flag
C6 N1 C7 106.19(13) . . ?
C6 N1 C24 115.30(14) . . ?
C24 N1 C7 120.78(14) . . ?
C13 N2 H2 122.8 . . ?
C13 N2 C14 114.35(14) . . ?
C14 N2 H2 122.8 . . ?
C15 N3 C21 110.85(14) . . ?
C15 N3 C22 122.74(14) . . ?
C21 N3 C22 126.41(14) . . ?
C2 C1 C6 120.17(18) . . ?
C2 C1 C8 131.00(17) . . ?
C6 C1 C8 108.72(15) . . ?
C1 C2 H2A 120.4 . . ?
C1 C2 C3 119.29(19) . . ?
C3 C2 H2A 120.4 . . ?
C2 C3 H3 120.0 . . ?
C4 C3 C2 120.02(19) . . ?
C4 C3 H3 120.0 . . ?
C3 C4 H4 119.2 . . ?
C3 C4 C5 121.7(2) . . ?
C5 C4 H4 119.2 . . ?
C4 C5 H5 121.1 . . ?
C6 C5 C4 117.75(19) . . ?
C6 C5 H5 121.1 . . ?
C1 C6 N1 110.81(15) . . ?
C5 C6 N1 128.11(17) . . ?
C5 C6 C1 121.08(17) . . ?
N1 C7 C8 102.34(13) . . ?
N1 C7 C12 110.52(13) . . ?
N1 C7 C14 110.37(13) . . ?
C8 C7 C14 118.38(13) . . ?
C12 C7 C8 115.14(13) . . ?
C12 C7 C14 100.28(13) . . ?
C1 C8 C7 99.91(13) . . ?
C1 C8 C9 106.88(14) . . ?
C1 C8 C10 112.51(15) . . ?
C9 C8 C7 111.67(14) . . ?
C10 C8 C7 116.13(14) . . ?
C10 C8 C9 109.16(15) . . ?
C8 C9 H9A 109.5 . . ?
C8 C9 H9B 109.5 . . ?
C8 C9 H9C 109.5 . . ?
H9A C9 H9B 109.5 . . ?
H9A C9 H9C 109.5 . . ?
H9B C9 H9C 109.5 . . ?
C8 C10 H10A 109.5 . . ?
C8 C10 H10B 109.5 . . ?
C8 C10 H10C 109.5 . . ?
H10A C10 H10B 109.5 . . ?
H10A C10 H10C 109.5 . . ?
H10B C10 H10C 109.5 . . ?
C7 C12 H12A 110.9 . . ?
C7 C12 H12B 110.9 . . ?
H12A C12 H12B 108.9 . . ?
C13 C12 C7 104.42(13) . . ?
C13 C12 H12A 110.9 . . ?
C13 C12 H12B 110.9 . . ?
N2 C13 S1 125.96(14) . . ?
N2 C13 C12 108.12(14) . . ?
C12 C13 S1 125.92(12) . . ?
N2 C14 C7 100.79(12) . . ?
N2 C14 C15 105.32(13) . . ?
N2 C14 C16 114.76(14) . . ?
C15 C14 C7 113.02(13) . . ?
C16 C14 C7 120.71(14) . . ?
C16 C14 C15 101.70(13) . . ?
O1 C15 N3 125.72(16) . . ?
O1 C15 C14 125.73(15) . . ?
N3 C15 C14 108.45(14) . . ?
C17 C16 C14 132.18(16) . . ?
C17 C16 C21 119.27(15) . . ?
C21 C16 C14 108.54(14) . . ?
C16 C17 H17 120.6 . . ?
C16 C17 C18 118.86(18) . . ?
C18 C17 H17 120.6 . . ?
C17 C18 H18 119.7 . . ?
C19 C18 C17 120.64(18) . . ?
C19 C18 H18 119.7 . . ?
C18 C19 H19 119.3 . . ?
C18 C19 C20 121.46(17) . . ?
C20 C19 H19 119.3 . . ?
C19 C20 H20 121.5 . . ?
C21 C20 C19 116.94(18) . . ?
C21 C20 H20 121.5 . . ?
C16 C21 N3 110.45(14) . . ?
C20 C21 N3 126.72(16) . . ?
C20 C21 C16 122.83(17) . . ?
N3 C22 H22A 109.2 . . ?
N3 C22 H22B 109.2 . . ?
N3 C22 C23 112.15(16) . . ?
H22A C22 H22B 107.9 . . ?
C23 C22 H22A 109.2 . . ?
C23 C22 H22B 109.2 . . ?
C22 C23 H23A 109.5 . . ?
C22 C23 H23B 109.5 . . ?
C22 C23 H23C 109.5 . . ?
H23A C23 H23B 109.5 . . ?
H23A C23 H23C 109.5 . . ?
H23B C23 H23C 109.5 . . ?
N1 C24 H24A 109.5 . . ?
N1 C24 H24B 109.5 . . ?
N1 C24 H24C 109.5 . . ?
H24A C24 H24B 109.5 . . ?
H24A C24 H24C 109.5 . . ?
H24B C24 H24C 109.5 . . ?

loop_
_geom_bond_atom_site_label_1
_geom_bond_atom_site_label_2
_geom_bond_distance
_geom_bond_site_symmetry_2
_geom_bond_publ_flag
S1 C13 1.6680(17) . ?
O1 C15 1.219(2) . ?
N1 C6 1.408(2) . ?
N1 C7 1.488(2) . ?
N1 C24 1.467(2) . ?
N2 H2 0.8800 . ?
N2 C13 1.321(2) . ?
N2 C14 1.472(2) . ?
N3 C15 1.354(2) . ?
N3 C21 1.412(2) . ?
N3 C22 1.461(2) . ?
C1 C2 1.380(3) . ?
C1 C6 1.393(3) . ?
C1 C8 1.517(2) . ?
C2 H2A 0.9500 . ?
C2 C3 1.390(3) . ?
C3 H3 0.9500 . ?
C3 C4 1.378(3) . ?
C4 H4 0.9500 . ?
C4 C5 1.389(3) . ?
C5 H5 0.9500 . ?
C5 C6 1.388(3) . ?
C7 C8 1.572(2) . ?
C7 C12 1.549(2) . ?
C7 C14 1.576(2) . ?
C8 C9 1.543(2) . ?
C8 C10 1.526(2) . ?
C9 H9A 0.9800 . ?
C9 H9B 0.9800 . ?
C9 H9C 0.9800 . ?
C10 H10A 0.9800 . ?
C10 H10B 0.9800 . ?
C10 H10C 0.9800 . ?
C12 H12A 0.9900 . ?
C12 H12B 0.9900 . ?
C12 C13 1.501(2) . ?
C14 C15 1.556(2) . ?
C14 C16 1.511(2) . ?
C16 C17 1.378(2) . ?
C16 C21 1.388(2) . ?
C17 H17 0.9500 . ?
C17 C18 1.396(3) . ?
C18 H18 0.9500 . ?
C18 C19 1.376(3) . ?
C19 H19 0.9500 . ?
C19 C20 1.386(3) . ?
C20 H20 0.9500 . ?
C20 C21 1.381(2) . ?
C22 H22A 0.9900 . ?
C22 H22B 0.9900 . ?
C22 C23 1.509(3) . ?
C23 H23A 0.9800 . ?
C23 H23B 0.9800 . ?
C23 H23C 0.9800 . ?
C24 H24A 0.9800 . ?
C24 H24B 0.9800 . ?
C24 H24C 0.9800 . ?

loop_
_geom_torsion_atom_site_label_1
_geom_torsion_atom_site_label_2
_geom_torsion_atom_site_label_3
_geom_torsion_atom_site_label_4
_geom_torsion
_geom_torsion_site_symmetry_1
_geom_torsion_site_symmetry_2
_geom_torsion_site_symmetry_3
_geom_torsion_site_symmetry_4
_geom_torsion_publ_flag
N1 C7 C8 C1 -32.68(15) . . . . ?
N1 C7 C8 C9 80.05(16) . . . . ?
N1 C7 C8 C10 -153.92(14) . . . . ?
N1 C7 C12 C13 -85.35(16) . . . . ?
N1 C7 C14 N2 83.96(14) . . . . ?
N1 C7 C14 C15 -164.13(13) . . . . ?
N1 C7 C14 C16 -43.6(2) . . . . ?
N2 C14 C15 O1 55.7(2) . . . . ?
N2 C14 C15 N3 -120.74(14) . . . . ?
N2 C14 C16 C17 -66.4(2) . . . . ?
N2 C14 C16 C21 114.31(16) . . . . ?
C1 C2 C3 C4 0.6(3) . . . . ?
C2 C1 C6 N1 179.84(14) . . . . ?
C2 C1 C6 C5 -0.5(3) . . . . ?
C2 C1 C8 C7 -161.06(17) . . . . ?
C2 C1 C8 C9 82.5(2) . . . . ?
C2 C1 C8 C10 -37.3(2) . . . . ?
C2 C3 C4 C5 -1.1(3) . . . . ?
C3 C4 C5 C6 0.8(3) . . . . ?
C4 C5 C6 N1 179.61(16) . . . . ?
C4 C5 C6 C1 0.1(3) . . . . ?
C6 N1 C7 C8 32.46(16) . . . . ?
C6 N1 C7 C12 -90.64(15) . . . . ?
C6 N1 C7 C14 159.35(13) . . . . ?
C6 C1 C2 C3 0.2(3) . . . . ?
C6 C1 C8 C7 22.87(17) . . . . ?
C6 C1 C8 C9 -93.53(17) . . . . ?
C6 C1 C8 C10 146.67(15) . . . . ?
C7 N1 C6 C1 -19.04(18) . . . . ?
C7 N1 C6 C5 161.38(17) . . . . ?
C7 C12 C13 S1 161.87(12) . . . . ?
C7 C12 C13 N2 -17.93(17) . . . . ?
C7 C14 C15 O1 -53.4(2) . . . . ?
C7 C14 C15 N3 130.16(15) . . . . ?
C7 C14 C16 C17 54.5(3) . . . . ?
C7 C14 C16 C21 -124.79(16) . . . . ?
C8 C1 C2 C3 -175.51(17) . . . . ?
C8 C1 C6 N1 -3.59(19) . . . . ?
C8 C1 C6 C5 176.02(15) . . . . ?
C8 C7 C12 C13 159.33(14) . . . . ?
C8 C7 C14 N2 -158.67(13) . . . . ?
C8 C7 C14 C15 -46.76(19) . . . . ?
C8 C7 C14 C16 73.8(2) . . . . ?
C12 C7 C8 C1 87.25(16) . . . . ?
C12 C7 C8 C9 -160.02(15) . . . . ?
C12 C7 C8 C10 -34.0(2) . . . . ?
C12 C7 C14 N2 -32.61(14) . . . . ?
C12 C7 C14 C15 79.30(15) . . . . ?
C12 C7 C14 C16 -160.13(14) . . . . ?
C13 N2 C14 C7 24.90(17) . . . . ?
C13 N2 C14 C15 -92.80(16) . . . . ?
C13 N2 C14 C16 156.23(14) . . . . ?
C14 N2 C13 S1 175.28(12) . . . . ?
C14 N2 C13 C12 -4.92(19) . . . . ?
C14 C7 C8 C1 -154.23(14) . . . . ?
C14 C7 C8 C9 -41.5(2) . . . . ?
C14 C7 C8 C10 84.53(19) . . . . ?
C14 C7 C12 C13 31.11(15) . . . . ?
C14 C16 C17 C18 -178.75(18) . . . . ?
C14 C16 C21 N3 -1.27(19) . . . . ?
C14 C16 C21 C20 178.82(16) . . . . ?
C15 N3 C21 C16 0.8(2) . . . . ?
C15 N3 C21 C20 -179.31(17) . . . . ?
C15 N3 C22 C23 85.2(2) . . . . ?
C15 C14 C16 C17 -179.48(19) . . . . ?
C15 C14 C16 C21 1.19(18) . . . . ?
C16 C14 C15 O1 175.73(17) . . . . ?
C16 C14 C15 N3 -0.73(18) . . . . ?
C16 C17 C18 C19 -0.2(3) . . . . ?
C17 C16 C21 N3 179.30(16) . . . . ?
C17 C16 C21 C20 -0.6(3) . . . . ?
C17 C18 C19 C20 0.0(3) . . . . ?
C18 C19 C20 C21 -0.1(3) . . . . ?
C19 C20 C21 N3 -179.52(17) . . . . ?
C19 C20 C21 C16 0.4(3) . . . . ?
C21 N3 C15 O1 -176.44(17) . . . . ?
C21 N3 C15 C14 0.03(19) . . . . ?
C21 N3 C22 C23 -93.8(2) . . . . ?
C21 C16 C17 C18 0.5(3) . . . . ?
C22 N3 C15 O1 4.5(3) . . . . ?
C22 N3 C15 C14 -179.08(15) . . . . ?
C22 N3 C21 C16 179.86(16) . . . . ?
C22 N3 C21 C20 -0.2(3) . . . . ?
C24 N1 C6 C1 -155.64(14) . . . . ?
C24 N1 C6 C5 24.8(2) . . . . ?
C24 N1 C7 C8 166.16(14) . . . . ?
C24 N1 C7 C12 43.1(2) . . . . ?
C24 N1 C7 C14 -66.95(18) . . . . ?

loop_
_smtbx_masks_void_nr
_smtbx_masks_void_average_x
_smtbx_masks_void_average_y
_smtbx_masks_void_average_z
_smtbx_masks_void_volume
_smtbx_masks_void_count_electrons
_smtbx_masks_void_content
1 0.000 0.411 0.750 69.4 17.9 ?
2 0.000 0.589 0.250 69.4 17.9 ?
3 0.500 -0.089 0.750 69.4 17.9 ?
4 0.500 0.089 0.250 69.4 17.9 ?
